data_7233797
loop_
_publ_author_name
'Weizhao Cai'
'Jiangang He'
'Wei Li'
'Andrzej Katrusiak'

_publ_section_title
;
 Anomalous compression of a weakly CH...O bonded nonlinear optical
 molecular crystal
;
_journal_name_full 'Journal of Materials Chemistry C'
_journal_page_first 6471
_journal_page_last 6476
_journal_paper_doi 10.1039/C4TC00654B
_journal_volume 2
_journal_year 2014
_chemical_formula_moiety 'C6 H6 N2 O3'
_chemical_formula_sum 'C6 H6 N2 O3'
_chemical_formula_weight 154.13
_chemical_name_common 3-methyl-4-nitropyridine_N-oxide
_space_group_IT_number 19
_space_group_name_Hall 'P 2ac 2ab'
_space_group_name_H-M_alt 'P 21 21 21'
_symmetry_cell_setting orthorhombic
_symmetry_space_group_name_Hall 'P 2ac 2ab'
_symmetry_space_group_name_H-M 'P 21 21 21'
_atom_sites_solution_hydrogens geom
_atom_sites_solution_primary direct
_atom_sites_solution_secondary difmap
_cell_angle_alpha 90.00
_cell_angle_beta 90.00
_cell_angle_gamma 90.00
_cell_formula_units_Z 4
_cell_length_a 20.994(8)
_cell_length_b 6.105(7)
_cell_length_c 5.0903(18)
_cell_measurement_pressure 520000
_cell_measurement_temperature 296(2)
_cell_volume 652.4(8)
_computing_structure_refinement 'SHELXL-97 (Sheldrick, 1997)'
_computing_structure_solution 'SHELXS-97 (Sheldrick, 1990)'
_diffrn_ambient_temperature 296(2)
_diffrn_measured_fraction_theta_full 0.282
_diffrn_measured_fraction_theta_max 0.282
_diffrn_measurement_device_type 'Oxford Diffraction Xcalibur Eos'
_diffrn_measurement_method
;HP omega scans - for more details see:
A. Budzianowski, A. Katrusiak in High-Pressure Crystallography
(Eds.: A. Katrusiak, P. F. McMillan),
Dordrecht: Kluwer Acad. Publ., 2004 pp.157-168
;
_diffrn_radiation_monochromator graphite
_diffrn_radiation_source 'fine-focus sealed tube'
_diffrn_radiation_type MoK\a
_diffrn_radiation_wavelength 0.71073
_diffrn_reflns_av_R_equivalents 0.1983
_diffrn_reflns_av_sigmaI/netI 0.0795
_diffrn_reflns_limit_h_max 26
_diffrn_reflns_limit_h_min -26
_diffrn_reflns_limit_k_max 1
_diffrn_reflns_limit_k_min -1
_diffrn_reflns_limit_l_max 6
_diffrn_reflns_limit_l_min -6
_diffrn_reflns_number 2393
_diffrn_reflns_theta_full 27.14
_diffrn_reflns_theta_max 27.14
_diffrn_reflns_theta_min 3.88
_exptl_absorpt_coefficient_mu 0.128
_exptl_absorpt_correction_T_max 0.9284
_exptl_absorpt_correction_T_min 0.5752
_exptl_absorpt_correction_type analytical
_exptl_absorpt_process_details
;
Katrusiak, A. (2003). REDSHABS - Program for correcting
reflections intensities for DAC absorption, gasket shadowing
and sample crystal absorption. Adam Mickiewicz University, Pozna\'n.
Katrusiak, A. (2004). Z. Kristallogr. 219, 461-467
;
_exptl_crystal_colour 'light yellow'
_exptl_crystal_density_diffrn 1.569
_exptl_crystal_density_method 'not measured'
_exptl_crystal_description block
_exptl_crystal_F_000 320
_exptl_crystal_size_max 0.37
_exptl_crystal_size_mid 0.28
_exptl_crystal_size_min 0.15
_refine_diff_density_max 0.079
_refine_diff_density_min -0.092
_refine_diff_density_rms 0.026
_refine_ls_abs_structure_details 'Flack H D (1983), Acta Cryst. A39, 876-881'
_refine_ls_abs_structure_Flack 8(8)
_refine_ls_extinction_method none
_refine_ls_goodness_of_fit_ref 1.095
_refine_ls_hydrogen_treatment constr
_refine_ls_matrix_type full
_refine_ls_number_parameters 100
_refine_ls_number_reflns 360
_refine_ls_number_restraints 87
_refine_ls_restrained_S_all 1.061
_refine_ls_R_factor_all 0.0777
_refine_ls_R_factor_gt 0.0555
_refine_ls_shift/su_max 0.000
_refine_ls_shift/su_mean 0.000
_refine_ls_structure_factor_coef Fsqd
_refine_ls_weighting_details 'calc w=1/[\s^2^(Fo^2^)+(0.0532P)^2^+0.0000P] where P=(Fo^2^+2Fc^2^)/3'
_refine_ls_weighting_scheme calc
_refine_ls_wR_factor_gt 0.1165
_refine_ls_wR_factor_ref 0.1276
_reflns_number_gt 282
_reflns_number_total 360
_reflns_threshold_expression >2sigma(I)
_cod_data_source_file 1000010.cif
_cod_data_source_block PCOD1000010
_cod_depositor_comments
;
The following automatic conversions were performed:

data item '_symmetry_cell_setting' value 'Orthorhombic' was changed
to 'orthorhombic' in accordance with the built-in table derived from
the CIF Core dictionary named 'cif_core.dic' version 2.4.5 last
updated on 2014-11-21.

Automatic conversion script
Id: cif_fix_values 6909 2019-04-08 15:41:33Z antanas 
;
_cod_original_cell_volume 652.5(8)
_cod_original_sg_symbol_Hall 'P 2ac 2ab '
_cod_original_sg_symbol_H-M ' P 21 21 21'
_cod_database_code 7233797

loop_
_symmetry_equiv_pos_as_xyz
'x, y, z'
'-x+1/2, -y, z+1/2'
'-x, y+1/2, -z+1/2'
'x+1/2, -y+1/2, -z'

loop_
_atom_site_label
_atom_site_type_symbol
_atom_site_fract_x
_atom_site_fract_y
_atom_site_fract_z
_atom_site_U_iso_or_equiv
_atom_site_adp_type
_atom_site_occupancy
_atom_site_symmetry_multiplicity
_atom_site_calc_flag
_atom_site_refinement_flags
_atom_site_disorder_assembly
_atom_site_disorder_group
N1 N 0.15395(17) 0.0464(18) 0.5063(10) 0.045(4) Uani 1 1 d DU . .
C1 C 0.1784(2) 0.177(2) 0.3141(10) 0.046(5) Uani 1 1 d DU . .
H1 H 0.2153 0.1292 0.2309 0.055 Uiso 1 1 calc R . .
C2 C 0.1530(2) 0.376(2) 0.2318(8) 0.037(4) Uani 1 1 d DU . .
C3 C 0.0966(2) 0.4358(19) 0.3606(9) 0.040(5) Uani 1 1 d DU . .
C4 C 0.0706(2) 0.3123(19) 0.5609(10) 0.044(5) Uani 1 1 d DU . .
H2 H 0.0343 0.3596 0.6490 0.053 Uiso 1 1 calc R . .
C5 C 0.0992(2) 0.1195(19) 0.6266(10) 0.044(5) Uani 1 1 d DU . .
H3 H 0.0810 0.0340 0.7578 0.053 Uiso 1 1 calc R . .
O1 O 0.18028(17) -0.1418(19) 0.5606(10) 0.089(5) Uani 1 1 d DU . .
C6 C 0.1881(2) 0.509(2) 0.0315(8) 0.048(5) Uani 1 1 d DU . .
H4 H 0.2250 0.4298 -0.0269 0.072 Uiso 1 1 calc R . .
H5 H 0.2012 0.6454 0.1086 0.072 Uiso 1 1 calc R . .
H6 H 0.1607 0.5374 -0.1155 0.072 Uiso 1 1 calc R . .
N2 N 0.06295(18) 0.639(2) 0.3038(9) 0.048(4) Uani 1 1 d DU . .
O2 O 0.07458(16) 0.734(2) 0.0957(8) 0.076(2) Uani 1 1 d U . .
O3 O 0.02041(16) 0.6956(19) 0.4520(7) 0.067(4) Uani 1 1 d U . .

loop_
_atom_site_aniso_label
_atom_site_aniso_U_11
_atom_site_aniso_U_22
_atom_site_aniso_U_33
_atom_site_aniso_U_23
_atom_site_aniso_U_13
_atom_site_aniso_U_12
N1 0.035(2) 0.043(13) 0.058(3) 0.010(6) -0.003(2) -0.006(5)
C1 0.040(2) 0.045(13) 0.053(3) 0.013(7) -0.003(3) -0.006(5)
C2 0.032(2) 0.038(13) 0.041(3) 0.013(6) -0.0058(18) -0.011(5)
C3 0.034(2) 0.038(13) 0.048(3) 0.006(6) -0.008(2) 0.001(6)
C4 0.032(2) 0.043(13) 0.057(3) 0.013(7) 0.009(2) -0.001(5)
C5 0.038(2) 0.041(13) 0.052(3) 0.000(6) -0.006(2) -0.004(6)
O1 0.065(2) 0.096(13) 0.105(4) 0.006(8) -0.009(3) 0.031(5)
C6 0.048(2) 0.044(13) 0.053(3) 0.005(7) 0.005(2) 0.003(7)
N2 0.0353(19) 0.045(13) 0.063(3) -0.001(6) -0.003(2) 0.004(5)
O2 0.072(2) 0.078(6) 0.079(2) 0.008(4) 0.0055(19) 0.008(4)
O3 0.0572(18) 0.068(13) 0.075(2) 0.014(6) 0.0136(16) 0.030(5)

loop_
_atom_type_symbol
_atom_type_description
_atom_type_scat_dispersion_real
_atom_type_scat_dispersion_imag
_atom_type_scat_source
C C 0.0033 0.0016 'International Tables Vol C Tables 4.2.6.8 and 6.1.1.4'
H H 0.0000 0.0000 'International Tables Vol C Tables 4.2.6.8 and 6.1.1.4'
N N 0.0061 0.0033 'International Tables Vol C Tables 4.2.6.8 and 6.1.1.4'
O O 0.0106 0.0060 'International Tables Vol C Tables 4.2.6.8 and 6.1.1.4'

loop_
_geom_angle_atom_site_label_1
_geom_angle_atom_site_label_2
_geom_angle_atom_site_label_3
_geom_angle
_geom_angle_site_symmetry_1
_geom_angle_site_symmetry_3
O1 N1 C1 120.5(6) . .
O1 N1 C5 123.0(7) . .
C1 N1 C5 116.3(7) . .
N1 C1 C2 125.7(5) . .
C1 C2 C3 114.3(6) . .
C1 C2 C6 119.4(5) . .
C3 C2 C6 126.2(8) . .
C4 C3 C2 122.4(8) . .
C4 C3 N2 114.8(6) . .
C2 C3 N2 122.7(6) . .
C5 C4 C3 118.6(7) . .
C4 C5 N1 122.6(7) . .
O3 N2 O2 122.8(10) . .
O3 N2 C3 118.3(7) . .
O2 N2 C3 118.5(7) . .

loop_
_geom_bond_atom_site_label_1
_geom_bond_atom_site_label_2
_geom_bond_distance
_geom_bond_site_symmetry_2
N1 O1 1.305(7) .
N1 C1 1.363(6) .
N1 C5 1.376(6) .
C1 C2 1.389(7) .
C2 C3 1.403(8) .
C2 C6 1.498(7) .
C3 C4 1.381(7) .
C3 N2 1.456(7) .
C4 C5 1.363(7) .
N2 O3 1.219(6) .
N2 O2 1.233(9) .

loop_
_geom_torsion_atom_site_label_1
_geom_torsion_atom_site_label_2
_geom_torsion_atom_site_label_3
_geom_torsion_atom_site_label_4
_geom_torsion
_geom_torsion_site_symmetry_1
_geom_torsion_site_symmetry_2
_geom_torsion_site_symmetry_3
_geom_torsion_site_symmetry_4
O1 N1 C1 C2 177.1(5) . . . .
C5 N1 C1 C2 0.3(8) . . . .
N1 C1 C2 C3 -1.5(7) . . . .
N1 C1 C2 C6 175.5(6) . . . .
C1 C2 C3 C4 3.0(8) . . . .
C6 C2 C3 C4 -173.7(6) . . . .
C1 C2 C3 N2 179.5(5) . . . .
C6 C2 C3 N2 2.8(8) . . . .
C2 C3 C4 C5 -3.3(9) . . . .
N2 C3 C4 C5 180.0(5) . . . .
C3 C4 C5 N1 1.9(8) . . . .
O1 N1 C5 C4 -177.2(6) . . . .
C1 N1 C5 C4 -0.4(8) . . . .
C4 C3 N2 O3 8.3(7) . . . .
C2 C3 N2 O3 -168.4(7) . . . .
C4 C3 N2 O2 -164.9(7) . . . .
C2 C3 N2 O2 18.3(8) . . . .
